data_4123667
loop_
_publ_author_name
'Masarwa, Ahmad'
'Weber, Manuel'
'Sarpong, Richmond'

_publ_section_title
;
 Selective C-C and C-h bond activation/cleavage of pinene derivatives:
 synthesis of enantiopure cyclohexenone scaffolds and mechanistic
 insights.
;
_journal_issue 19
_journal_name_full 'Journal of the American Chemical Society'
_journal_page_first 6327
_journal_page_last 6334
_journal_paper_doi 10.1021/jacs.5b02254
_journal_volume 137
_journal_year 2015
_chemical_absolute_configuration ad
_chemical_formula_sum 'C10 H16 O2'
_chemical_formula_weight 168.23
_chemical_name_common AM02
_chemical_name_systematic
; 
 sarpong71 
;
_space_group.centring_type P

_space_group_crystal_system tetragonal
_space_group_IT_number 96
_space_group_name_Hall 'P 4nw 2abw'
_space_group_name_H-M_alt 'P 43 21 2'
_symmetry_space_group_name_Hall 'P 4nw 2abw'
_symmetry_space_group_name_H-M 'P 43 21 2'
_atom_sites_solution_hydrogens geom
_atom_sites_solution_primary iterative
_atom_sites_solution_secondary difmap
_audit_creation_method SHELXL-2013
_cell_angle_alpha 90
_cell_angle_beta 90
_cell_angle_gamma 90
_cell_formula_units_Z 8
_cell_length_a 7.8391(3)
_cell_length_b 7.8391(3)
_cell_length_c 30.7247(12)
_cell_measurement_reflns_used 9945
_cell_measurement_temperature 100(2)
_cell_measurement_theta_max 68.22
_cell_measurement_theta_min 5.76
_cell_volume 1888.08(13)
_computing_cell_refinement 'Bruker SAINT'
_computing_data_collection 'Bruker APEX2'
_computing_data_reduction 'Bruker SAINT'
_computing_molecular_graphics ORTEP-32
_computing_publication_material WinGX
_computing_structure_refinement SHELXL-2013
_computing_structure_solution SHELXT
_diffrn_ambient_temperature 100(2)
_diffrn_detector_area_resol_mean 8.366
_diffrn_measured_fraction_theta_full 1.000
_diffrn_measured_fraction_theta_max 1.000
_diffrn_measurement_device_type 'Bruker APEX-II CCD'
_diffrn_measurement_method 'phi and omega scans'
_diffrn_radiation_type CuK\a
_diffrn_radiation_wavelength 1.54178
_diffrn_reflns_av_R_equivalents 0.0264
_diffrn_reflns_av_unetI/netI 0.0106
_diffrn_reflns_Laue_measured_fraction_full 1.000
_diffrn_reflns_Laue_measured_fraction_max 1.000
_diffrn_reflns_limit_h_max 9
_diffrn_reflns_limit_h_min -9
_diffrn_reflns_limit_k_max 9
_diffrn_reflns_limit_k_min -9
_diffrn_reflns_limit_l_max 36
_diffrn_reflns_limit_l_min -36
_diffrn_reflns_number 28061
_diffrn_reflns_point_group_measured_fraction_full 1.000
_diffrn_reflns_point_group_measured_fraction_max 1.000
_diffrn_reflns_theta_full 67.000
_diffrn_reflns_theta_max 68.217
_diffrn_reflns_theta_min 5.760
_diffrn_source 'microfocus rotating anode'
_exptl_absorpt_coefficient_mu 0.643
_exptl_absorpt_correction_T_max 0.929
_exptl_absorpt_correction_T_min 0.862
_exptl_absorpt_correction_type multi-scan
_exptl_absorpt_process_details SADABS
_exptl_crystal_colour colorless
_exptl_crystal_density_diffrn 1.184
_exptl_crystal_description plate
_exptl_crystal_F_000 736
_exptl_crystal_size_max 0.050
_exptl_crystal_size_mid 0.040
_exptl_crystal_size_min 0.020
_refine_diff_density_max 0.221
_refine_diff_density_min -0.251
_refine_diff_density_rms 0.033
_refine_ls_abs_structure_details
; 
 Flack x determined using 612 quotients [(I+)-(I-)]/[(I+)+(I-)] 
 (Parsons and Flack (2004), Acta Cryst. A60, s61). 
;
_refine_ls_abs_structure_Flack 0.03(6)
_refine_ls_extinction_method none
_refine_ls_goodness_of_fit_ref 1.071
_refine_ls_hydrogen_treatment constr
_refine_ls_matrix_type full
_refine_ls_number_parameters 113
_refine_ls_number_reflns 1737
_refine_ls_number_restraints 0
_refine_ls_restrained_S_all 1.071
_refine_ls_R_factor_all 0.0337
_refine_ls_R_factor_gt 0.0331
_refine_ls_shift/su_max 0.002
_refine_ls_shift/su_mean 0.000
_refine_ls_structure_factor_coef Fsqd
_refine_ls_weighting_details 'w=1/[\s^2^(Fo^2^)+(0.0519P)^2^+0.4951P] where P=(Fo^2^+2Fc^2^)/3'
_refine_ls_weighting_scheme calc
_refine_ls_wR_factor_gt 0.0901
_refine_ls_wR_factor_ref 0.0906
_reflns_Friedel_coverage 0.572
_reflns_Friedel_fraction_full 1.000
_reflns_Friedel_fraction_max 1.000
_reflns_number_gt 1699
_reflns_number_total 1737
_reflns_threshold_expression 'I > 2\s(I)'
_cod_data_source_file ja5b02254_si_006.cif
_cod_data_source_block sarpong71
_cod_depositor_comments
;Adding full bibliography for 4123577--4123669.cif.

The following automatic conversions were performed:

'_space_group.centring_type' value 'primitive' was replaced with the
value 'P' as specified in the replacement file
'/home/antanas/src/cod-tools/trunk/data/replacement-values/replacement_values.lst'.

Automatic conversion script
Id: cif_fix_values 5642 2017-10-24 12:04:52Z antanas 
;
_cod_original_cell_volume 1888.08(16)
_cod_database_code 4123667
_shelx_space_group_comment
; 
The symmetry employed for this shelxl refinement is uniquely defined 
by the following loop, which should always be used as a source of 
symmetry information in preference to the above space-group names. 
They are only intended as comments. 
;
_shelx_estimated_absorpt_t_min 0.969
_shelx_estimated_absorpt_t_max 0.987
_shelxl_version_number 2013-4

loop_
_space_group_symop_operation_xyz
'x, y, z'
'-x, -y, z+1/2'
'-y+1/2, x+1/2, z+3/4'
'y+1/2, -x+1/2, z+1/4'
'-x+1/2, y+1/2, -z+3/4'
'x+1/2, -y+1/2, -z+1/4'
'y, x, -z'
'-y, -x, -z+1/2'

loop_
_atom_site_label
_atom_site_type_symbol
_atom_site_fract_x
_atom_site_fract_y
_atom_site_fract_z
_atom_site_U_iso_or_equiv
_atom_site_adp_type
_atom_site_occupancy
_atom_site_site_symmetry_order
_atom_site_calc_flag
_atom_site_refinement_flags_posn
_atom_site_refinement_flags_adp
C1 C 0.5887(2) 0.2401(2) 0.95112(5) 0.0220(4) Uani 1 1 d . .
C2 C 0.5001(2) 0.3068(2) 0.91037(5) 0.0236(4) Uani 1 1 d . .
C3 C 0.4915(3) 0.1985(3) 0.87702(6) 0.0292(4) Uani 1 1 d . .
H3 H 0.4395 0.2333 0.8505 0.035 Uiso 1 1 calc R U
C4 C 0.5639(3) 0.0215(3) 0.88108(6) 0.0303(5) Uani 1 1 d . .
H4A H 0.6492 0.0023 0.8578 0.036 Uiso 1 1 calc R U
H4B H 0.4715 -0.0634 0.8774 0.036 Uiso 1 1 calc R U
C5 C 0.6484(2) -0.0024(2) 0.92569(6) 0.0256(4) Uani 1 1 d . .
H5 H 0.7058 -0.1148 0.9304 0.031 Uiso 1 1 calc R U
C6 C 0.7583(2) 0.1573(2) 0.93593(6) 0.0270(4) Uani 1 1 d . .
H6A H 0.8432 0.1404 0.9594 0.032 Uiso 1 1 calc R U
H6B H 0.8102 0.2118 0.9100 0.032 Uiso 1 1 calc R U
C7 C 0.5250(2) 0.0563(2) 0.96287(5) 0.0227(4) Uani 1 1 d . .
C8 C 0.3365(3) 0.0130(3) 0.95932(6) 0.0287(4) Uani 1 1 d . .
H8A H 0.3212 -0.1105 0.9624 0.043 Uiso 1 1 calc R U
H8B H 0.2935 0.0496 0.9309 0.043 Uiso 1 1 calc R U
H8C H 0.2735 0.0719 0.9824 0.043 Uiso 1 1 calc R U
C9 C 0.4369(3) 0.4871(3) 0.90934(6) 0.0301(4) Uani 1 1 d . .
H9A H 0.3948 0.5140 0.8801 0.045 Uiso 1 1 calc R U
H9B H 0.5304 0.5647 0.9168 0.045 Uiso 1 1 calc R U
H9C H 0.3441 0.5006 0.9304 0.045 Uiso 1 1 calc R U
C10 C 0.5905(3) 0.0076(2) 1.00832(5) 0.0255(4) Uani 1 1 d . .
H10A H 0.7039 0.0604 1.0128 0.031 Uiso 1 1 calc R U
H10B H 0.5121 0.0555 1.0304 0.031 Uiso 1 1 calc R U
O1 O 0.59599(19) 0.35843(17) 0.98580(4) 0.0301(3) Uani 1 1 d . .
H1 H 0.5035 0.4122 0.9872 0.045 Uiso 1 1 calc R U
O2 O 0.6047(2) -0.17175(18) 1.01517(4) 0.0369(4) Uani 1 1 d . .
H2 H 0.5116 -0.2190 1.0090 0.055 Uiso 1 1 calc R U

loop_
_atom_site_aniso_label
_atom_site_aniso_U_11
_atom_site_aniso_U_22
_atom_site_aniso_U_33
_atom_site_aniso_U_23
_atom_site_aniso_U_13
_atom_site_aniso_U_12
C1 0.0246(9) 0.0206(9) 0.0209(8) -0.0031(7) 0.0001(7) -0.0001(7)
C2 0.0245(9) 0.0255(9) 0.0207(8) 0.0012(7) 0.0020(7) -0.0004(7)
C3 0.0350(10) 0.0340(11) 0.0184(8) 0.0016(7) 0.0000(7) 0.0003(9)
C4 0.0398(11) 0.0299(11) 0.0213(9) -0.0049(7) 0.0035(8) -0.0011(8)
C5 0.0298(10) 0.0226(9) 0.0245(9) -0.0029(7) 0.0034(7) 0.0011(8)
C6 0.0250(9) 0.0246(9) 0.0312(9) -0.0003(8) 0.0047(8) -0.0001(8)
C7 0.0275(10) 0.0216(9) 0.0192(8) -0.0017(7) -0.0004(7) -0.0008(7)
C8 0.0289(10) 0.0311(10) 0.0261(9) 0.0004(8) 0.0005(7) -0.0034(8)
C9 0.0369(11) 0.0299(10) 0.0235(8) 0.0033(8) -0.0018(8) 0.0067(9)
C10 0.0347(10) 0.0192(9) 0.0226(8) 0.0004(7) -0.0024(7) 0.0005(7)
O1 0.0421(8) 0.0234(7) 0.0249(6) -0.0060(5) -0.0079(6) 0.0068(6)
O2 0.0573(10) 0.0220(7) 0.0313(7) 0.0027(6) -0.0079(7) 0.0009(7)

loop_
_atom_type_symbol
_atom_type_description
_atom_type_scat_dispersion_real
_atom_type_scat_dispersion_imag
_atom_type_scat_source
C C 0.0181 0.0091 'International Tables Vol C Tables 4.2.6.8 and 6.1.1.4'
H H 0.0000 0.0000 'International Tables Vol C Tables 4.2.6.8 and 6.1.1.4'
O O 0.0492 0.0322 'International Tables Vol C Tables 4.2.6.8 and 6.1.1.4'

loop_
_geom_angle_atom_site_label_1
_geom_angle_atom_site_label_2
_geom_angle_atom_site_label_3
_geom_angle
O1 C1 C2 114.38(15)
O1 C1 C6 117.82(15)
C2 C1 C6 106.69(14)
O1 C1 C7 116.24(14)
C2 C1 C7 111.04(14)
C6 C1 C7 87.57(13)
C3 C2 C9 124.61(17)
C3 C2 C1 115.89(17)
C9 C2 C1 119.43(15)
C2 C3 C4 120.32(17)
C2 C3 H3 119.8
C4 C3 H3 119.8
C3 C4 C5 110.46(15)
C3 C4 H4A 109.6
C5 C4 H4A 109.6
C3 C4 H4B 109.6
C5 C4 H4B 109.6
H4A C4 H4B 108.1
C4 C5 C6 108.82(16)
C4 C5 C7 110.45(16)
C6 C5 C7 87.59(13)
C4 C5 H5 115.6
C6 C5 H5 115.6
C7 C5 H5 115.6
C1 C6 C5 85.57(14)
C1 C6 H6A 114.4
C5 C6 H6A 114.4
C1 C6 H6B 114.4
C5 C6 H6B 114.4
H6A C6 H6B 111.5
C8 C7 C10 109.55(15)
C8 C7 C5 118.84(15)
C10 C7 C5 112.58(15)
C8 C7 C1 119.90(15)
C10 C7 C1 109.36(14)
C5 C7 C1 84.56(13)
C7 C8 H8A 109.5
C7 C8 H8B 109.5
H8A C8 H8B 109.5
C7 C8 H8C 109.5
H8A C8 H8C 109.5
H8B C8 H8C 109.5
C2 C9 H9A 109.5
C2 C9 H9B 109.5
H9A C9 H9B 109.5
C2 C9 H9C 109.5
H9A C9 H9C 109.5
H9B C9 H9C 109.5
O2 C10 C7 113.92(14)
O2 C10 H10A 108.8
C7 C10 H10A 108.8
O2 C10 H10B 108.8
C7 C10 H10B 108.8
H10A C10 H10B 107.7
C1 O1 H1 109.5
C10 O2 H2 109.5

loop_
_geom_bond_atom_site_label_1
_geom_bond_atom_site_label_2
_geom_bond_distance
C1 O1 1.414(2)
C1 C2 1.524(2)
C1 C6 1.551(3)
C1 C7 1.568(2)
C2 C3 1.332(3)
C2 C9 1.498(3)
C3 C4 1.505(3)
C3 H3 0.9500
C4 C5 1.534(2)
C4 H4A 0.9900
C4 H4B 0.9900
C5 C6 1.553(3)
C5 C7 1.566(2)
C5 H5 1.0000
C6 H6A 0.9900
C6 H6B 0.9900
C7 C8 1.520(3)
C7 C10 1.536(2)
C8 H8A 0.9800
C8 H8B 0.9800
C8 H8C 0.9800
C9 H9A 0.9800
C9 H9B 0.9800
C9 H9C 0.9800
C10 O2 1.426(2)
C10 H10A 0.9900
C10 H10B 0.9900
O1 H1 0.8400
O2 H2 0.8400
